data_7715939
loop_
_publ_author_name
'Grasruck, Alexander'
'Schall, Kristina'
'Heinemann, Frank W.'
'Langer, Jens'
'Herrera, Alberto'
'Frie&#xdf;, Sybille'
'Schmid, G&#xfc;nter'
'Dorta, Romano'

_publ_section_title
;
 Dibenzoazepine hydrazine is a building block for <i>N</i>-alkene hybrid
 ligands: exploratory syntheses of complexes of Cu, Fe, and Li.
;
_journal_issue 20
_journal_name_full 'Dalton transactions (Cambridge, England : 2003)'
_journal_page_first 8642
_journal_page_last 8656
_journal_paper_doi 10.1039/d4dt00749b
_journal_volume 53
_journal_year 2024
_chemical_formula_moiety 'C29 H39 Li N2 O3'
_chemical_formula_sum 'C29 H39 Li N2 O3'
_chemical_formula_weight 470.56
_chemical_properties_physical Air-sensitive,Moisture-sensitive,Heat-sensitive
_space_group_crystal_system monoclinic
_space_group_IT_number 14
_space_group_name_Hall '-P 2ybc'
_space_group_name_H-M_alt 'P 1 21/c 1'
_atom_sites_solution_hydrogens geom
_atom_sites_solution_primary direct
_audit_creation_date 2023-10-12
_audit_creation_method
;
Olex2 1.5
(compiled 2023.08.24 svn.re1ec1418 for OlexSys, GUI svn.r6817)
;
_audit_update_record
;
2024-03-07 deposited with the CCDC.	2024-04-19 downloaded from the CCDC.
;
_cell_angle_alpha 90
_cell_angle_beta 93.616(7)
_cell_angle_gamma 90
_cell_formula_units_Z 4
_cell_length_a 8.8126(17)
_cell_length_b 16.863(3)
_cell_length_c 17.707(4)
_cell_measurement_reflns_used 9219
_cell_measurement_temperature 100(2)
_cell_measurement_theta_max 29.12
_cell_measurement_theta_min 2.31
_cell_volume 2626.1(9)
_computing_cell_refinement 'SAINT V8.38A (Bruker AXS, 2016)'
_computing_data_collection 'Bruker APEX3 (Bruker AXS, 2015)'
_computing_data_reduction 'SAINT V8.38A (Bruker AXS, 2016)'
_computing_molecular_graphics 'SHELXTL 6.12 (Bruker AXS, 2002)'
_computing_publication_material 'Olex2 (Dolomanov et al., 2009)'
_computing_structure_refinement 'SHELXL-2018/3 (Sheldrick, 2015)'
_computing_structure_solution 'SHELX XT 2014/5 (Sheldrick, 2015)'
_diffrn_ambient_temperature 100(2)
_diffrn_measured_fraction_theta_full 0.999
_diffrn_measured_fraction_theta_max 0.999
_diffrn_measurement_device_type 'Bruker Kappa ImuS Duo Photon II CPAD'
_diffrn_measurement_method '\f and \w scans'
_diffrn_radiation_monochromator 'Quazar focussing montel optics'
_diffrn_radiation_source 'ImuS high brilliance micro-focus tube'
_diffrn_radiation_type MoK\a
_diffrn_radiation_wavelength 0.71073
_diffrn_reflns_av_R_equivalents 0.0739
_diffrn_reflns_av_unetI/netI 0.0300
_diffrn_reflns_Laue_measured_fraction_full 0.999
_diffrn_reflns_Laue_measured_fraction_max 0.999
_diffrn_reflns_limit_h_max 11
_diffrn_reflns_limit_h_min -11
_diffrn_reflns_limit_k_max 21
_diffrn_reflns_limit_k_min -21
_diffrn_reflns_limit_l_max 22
_diffrn_reflns_limit_l_min -22
_diffrn_reflns_number 84572
_diffrn_reflns_point_group_measured_fraction_full 0.999
_diffrn_reflns_point_group_measured_fraction_max 0.999
_diffrn_reflns_theta_full 25.242
_diffrn_reflns_theta_max 27.090
_diffrn_reflns_theta_min 2.305
_diffrn_standards_number 0
_exptl_absorpt_coefficient_mu 0.076
_exptl_absorpt_correction_T_max 0.7459
_exptl_absorpt_correction_T_min 0.6746
_exptl_absorpt_correction_type multi-scan
_exptl_absorpt_process_details
;
SADABS-2016/2 (Bruker,2016/2) was used for absorption correction.
wR2(int) was 0.1133 before and 0.0671 after correction.
The Ratio of minimum to maximum transmission is 0.9044.
The \l/2 correction factor is Not present.
;
_exptl_crystal_colour brown
_exptl_crystal_density_diffrn 1.190
_exptl_crystal_description block
_exptl_crystal_F_000 1016
_exptl_crystal_recrystallization_method 'Re-crystallisation from solvent: tetrahydrofuan, n-hexane'
_exptl_crystal_size_max 0.19
_exptl_crystal_size_mid 0.15
_exptl_crystal_size_min 0.12
_refine_diff_density_max 0.621
_refine_diff_density_min -0.342
_refine_diff_density_rms 0.051
_refine_ls_extinction_method none
_refine_ls_goodness_of_fit_ref 1.048
_refine_ls_hydrogen_treatment constr
_refine_ls_matrix_type full
_refine_ls_number_parameters 363
_refine_ls_number_reflns 5790
_refine_ls_number_restraints 150
_refine_ls_restrained_S_all 1.059
_refine_ls_R_factor_all 0.0804
_refine_ls_R_factor_gt 0.0615
_refine_ls_shift/su_max 0.000
_refine_ls_shift/su_mean 0.000
_refine_ls_structure_factor_coef Fsqd
_refine_ls_weighting_details 'w=1/[\s^2^(Fo^2^)+(0.0634P)^2^+2.4510P] where P=(Fo^2^+2Fc^2^)/3'
_refine_ls_weighting_scheme calc
_refine_ls_wR_factor_gt 0.1472
_refine_ls_wR_factor_ref 0.1595
_reflns_Friedel_coverage 0.000
_reflns_number_gt 4596
_reflns_number_total 5790
_reflns_threshold_expression 'I > 2\s(I)'
_cod_data_source_file d4dt00749b2.cif
_cod_data_source_block rd1905
_cod_depositor_comments 'Adding full bibliography for 7715932--7715940.cif.'
_cod_original_cell_volume 2626.2(9)
_cod_database_code 7715939
_shelx_shelxl_version_number 2018/3
_shelx_space_group_comment
;
The symmetry employed for this shelxl refinement is uniquely defined
by the following loop, which should always be used as a source of
symmetry information in preference to the above space-group names.
They are only intended as comments.
;
_shelx_estimated_absorpt_t_max 0.991
_shelx_estimated_absorpt_t_min 0.986
_olex2_refinement_description
;
1. Fixed Uiso
 At 1.2 times of:
  All C(H) groups, {H18A,H18B} of C18, {H19A,H19B} of C19, {H21A,H21B} of C21,
   {H20A,H20B} of C20, {H29C,H29D} of C29A, {H28C,H28D} of C28A, {H27C,H27D} of
  C27A, {H26C,H26D} of C26A, {H27A,H27B} of C27, {H29A,H29B} of C29, {H28A,
  H28B} of C28, {H26A,H26B} of C26, {H22A,H22B} of C22, {H24A,H24B} of C24,
  {H25A,H25B} of C25, {H23A,H23B} of C23
 At 1.5 times of:
  All C(H,H,H) groups, {H16A,H16B} of C16
2. Uiso/Uaniso restraints and constraints
O3 \\sim C26 \\sim C27 \\sim C28 \\sim C29 \\sim O3A \\sim C26A \\sim C27A
\\sim C28A \\sim C29A: within 2A with sigma of 0.01 and sigma for terminal
atoms of 0.02 within 2A
3. Others
 Sof(O3A)=Sof(C26A)=Sof(H26C)=Sof(H26D)=Sof(C27A)=Sof(H27C)=Sof(H27D)=
 Sof(C28A)=Sof(H28C)=Sof(H28D)=Sof(C29A)=Sof(H29C)=Sof(H29D)=1-FVAR(1)
 Sof(O3)=Sof(C26)=Sof(H26A)=Sof(H26B)=Sof(C27)=Sof(H27A)=Sof(H27B)=Sof(C28)=
 Sof(H28A)=Sof(H28B)=Sof(C29)=Sof(H29A)=Sof(H29B)=FVAR(1)
4.a Secondary CH2 refined with riding coordinates:
 C18(H18A,H18B), C19(H19A,H19B), C20(H20A,H20B), C21(H21A,H21B), C22(H22A,
 H22B), C23(H23A,H23B), C24(H24A,H24B), C25(H25A,H25B), C26(H26A,H26B),
 C27(H27A,H27B), C28(H28A,H28B), C29(H29A,H29B), C26A(H26C,H26D), C27A(H27C,
 H27D), C28A(H28C,H28D), C29A(H29C,H29D)
4.b Aromatic/amide H refined with riding coordinates:
 C2(H2), C3(H3), C4(H4), C5(H5), C7(H7), C8(H8), C10(H10), C11(H11), C12(H12),
 C13(H13)
4.c X=CH2 refined with riding coordinates:
 C16(H16A,H16B)
4.d Idealised Me refined as rotating group:
 C17(H17A,H17B,H17C)
;
_olex2_submission_special_instructions 'No special instructions were received'

loop_
_space_group_symop_operation_xyz
'x, y, z'
'-x, y+1/2, -z+1/2'
'-x, -y, -z'
'x, -y-1/2, z-1/2'

loop_
_atom_site_label
_atom_site_type_symbol
_atom_site_fract_x
_atom_site_fract_y
_atom_site_fract_z
_atom_site_U_iso_or_equiv
_atom_site_adp_type
_atom_site_occupancy
_atom_site_site_symmetry_order
_atom_site_calc_flag
_atom_site_refinement_flags_posn
_atom_site_refinement_flags_adp
_atom_site_refinement_flags_occupancy
_atom_site_disorder_assembly
_atom_site_disorder_group
Li1 Li 0.2323(4) 0.73269(19) 0.44685(18) 0.0246(7) Uani 1 1 d . . . . .
O1 O 0.08574(16) 0.65089(9) 0.41302(9) 0.0311(3) Uani 1 1 d . . . . .
O2 O 0.14558(15) 0.78101(9) 0.53598(8) 0.0274(3) Uani 1 1 d . . . . .
N1 N 0.54164(17) 0.72584(9) 0.40501(9) 0.0214(3) Uani 1 1 d . . . . .
N2 N 0.44453(17) 0.69927(10) 0.46261(9) 0.0217(3) Uani 1 1 d . . . . .
C1 C 0.6071(2) 0.80142(11) 0.41835(10) 0.0211(4) Uani 1 1 d . . . . .
C2 C 0.5957(2) 0.83325(11) 0.49101(11) 0.0249(4) Uani 1 1 d . . . . .
H2 H 0.547324 0.802731 0.527663 0.030 Uiso 1 1 calc R U . . .
C3 C 0.6520(3) 0.90740(13) 0.51135(12) 0.0348(5) Uani 1 1 d . . . . .
H3 H 0.637469 0.927587 0.560461 0.042 Uiso 1 1 calc R U . . .
C4 C 0.7288(3) 0.95210(13) 0.46125(14) 0.0428(6) Uani 1 1 d . . . . .
H4 H 0.771793 1.001957 0.475560 0.051 Uiso 1 1 calc R U . . .
C5 C 0.7413(3) 0.92209(13) 0.38957(13) 0.0371(5) Uani 1 1 d . . . . .
H5 H 0.793534 0.952865 0.354516 0.045 Uiso 1 1 calc R U . . .
C6 C 0.6816(2) 0.84911(11) 0.36554(11) 0.0255(4) Uani 1 1 d . . . . .
C7 C 0.6961(2) 0.83197(13) 0.28543(12) 0.0294(4) Uani 1 1 d . . . . .
H7 H 0.745669 0.872118 0.258513 0.035 Uiso 1 1 calc R U . . .
C8 C 0.6516(2) 0.76958(13) 0.24404(11) 0.0284(4) Uani 1 1 d . . . . .
H8 H 0.667435 0.773576 0.191606 0.034 Uiso 1 1 calc R U . . .
C9 C 0.5817(2) 0.69568(12) 0.26730(11) 0.0243(4) Uani 1 1 d . . . . .
C10 C 0.5578(2) 0.64010(13) 0.20909(12) 0.0301(5) Uani 1 1 d . . . . .
H10 H 0.584106 0.654544 0.159722 0.036 Uiso 1 1 calc R U . . .
C11 C 0.4982(2) 0.56530(14) 0.21940(12) 0.0334(5) Uani 1 1 d . . . . .
H11 H 0.480999 0.529620 0.178231 0.040 Uiso 1 1 calc R U . . .
C12 C 0.4645(2) 0.54450(13) 0.29208(12) 0.0319(5) Uani 1 1 d . . . . .
H12 H 0.426653 0.492948 0.301591 0.038 Uiso 1 1 calc R U . . .
C13 C 0.4855(2) 0.59820(12) 0.35119(11) 0.0269(4) Uani 1 1 d . . . . .
H13 H 0.462272 0.582021 0.400543 0.032 Uiso 1 1 calc R U . . .
C14 C 0.5397(2) 0.67554(11) 0.34096(10) 0.0220(4) Uani 1 1 d . . . . .
C15 C 0.5205(2) 0.65561(11) 0.51826(10) 0.0226(4) Uani 1 1 d . . . . .
C16 C 0.6692(2) 0.63727(12) 0.52651(12) 0.0287(4) Uani 1 1 d . . . . .
H16A H 0.736750 0.655462 0.490509 0.043 Uiso 1 1 calc R U . . .
H16B H 0.706698 0.606143 0.568347 0.043 Uiso 1 1 calc R U . . .
C17 C 0.4129(2) 0.62517(13) 0.57501(12) 0.0302(5) Uani 1 1 d . . . . .
H17A H 0.318247 0.655794 0.570543 0.045 Uiso 1 1 calc R U . . .
H17B H 0.460281 0.630931 0.626291 0.045 Uiso 1 1 calc R U . . .
H17C H 0.390542 0.569099 0.564933 0.045 Uiso 1 1 calc R U . . .
C18 C 0.1094(3) 0.56818(13) 0.42999(14) 0.0395(6) Uani 1 1 d . . . . .
H18A H 0.064153 0.553999 0.477966 0.047 Uiso 1 1 calc R U . . .
H18B H 0.219283 0.555617 0.434633 0.047 Uiso 1 1 calc R U . . .
C19 C 0.0314(3) 0.52374(15) 0.36433(16) 0.0470(6) Uani 1 1 d . . . . .
H19A H 0.097185 0.519817 0.321167 0.056 Uiso 1 1 calc R U . . .
H19B H 0.000406 0.469882 0.379390 0.056 Uiso 1 1 calc R U . . .
C20 C -0.1045(3) 0.57621(17) 0.34588(19) 0.0592(9) Uani 1 1 d . . . . .
H20A H -0.187369 0.564426 0.379399 0.071 Uiso 1 1 calc R U . . .
H20B H -0.143122 0.569315 0.292572 0.071 Uiso 1 1 calc R U . . .
C21 C -0.0432(2) 0.65947(14) 0.35957(13) 0.0347(5) Uani 1 1 d . . . . .
H21A H -0.011996 0.683165 0.311802 0.042 Uiso 1 1 calc R U . . .
H21B H -0.121411 0.693824 0.380507 0.042 Uiso 1 1 calc R U . . .
C22 C -0.0121(2) 0.77365(18) 0.55096(14) 0.0458(6) Uani 1 1 d . . . . .
H22A H -0.042579 0.717147 0.550517 0.055 Uiso 1 1 calc R U . . .
H22B H -0.076386 0.802148 0.511942 0.055 Uiso 1 1 calc R U . . .
C23 C -0.0303(3) 0.80922(17) 0.62753(14) 0.0427(6) Uani 1 1 d . . . . .
H23A H -0.022516 0.768233 0.667619 0.051 Uiso 1 1 calc R U . . .
H23B H -0.129017 0.836956 0.629328 0.051 Uiso 1 1 calc R U . . .
C24 C 0.1003(3) 0.86655(15) 0.63566(15) 0.0431(6) Uani 1 1 d . . . . .
H24A H 0.131227 0.876267 0.689587 0.052 Uiso 1 1 calc R U . . .
H24B H 0.073954 0.917729 0.610785 0.052 Uiso 1 1 calc R U . . .
C25 C 0.2244(2) 0.82432(13) 0.59617(12) 0.0298(5) Uani 1 1 d . . . . .
H25A H 0.296164 0.862873 0.575902 0.036 Uiso 1 1 calc R U . . .
H25B H 0.281630 0.787914 0.631362 0.036 Uiso 1 1 calc R U . . .
O3 O 0.204(4) 0.8188(18) 0.3703(19) 0.032(2) Uani 0.431(8) 1 d . U P A 1
C26 C 0.1582(15) 0.8928(9) 0.3861(8) 0.054(2) Uani 0.431(8) 1 d . U P A 1
H26A H 0.219935 0.913562 0.430384 0.065 Uiso 0.431(8) 1 calc R U P A 1
H26B H 0.050611 0.891426 0.399131 0.065 Uiso 0.431(8) 1 calc R U P A 1
C27 C 0.1726(17) 0.9425(12) 0.3248(8) 0.0334(19) Uani 0.431(8) 1 d . U P A 1
H27A H 0.234674 0.989662 0.339279 0.040 Uiso 0.431(8) 1 calc R U P A 1
H27B H 0.071902 0.960011 0.303121 0.040 Uiso 0.431(8) 1 calc R U P A 1
C28 C 0.2543(9) 0.8890(3) 0.2680(3) 0.0355(14) Uani 0.431(8) 1 d . U P A 1
H28A H 0.193614 0.885996 0.219104 0.043 Uiso 0.431(8) 1 calc R U P A 1
H28B H 0.355676 0.911021 0.258774 0.043 Uiso 0.431(8) 1 calc R U P A 1
C29 C 0.2673(10) 0.8227(6) 0.2969(6) 0.0400(17) Uani 0.431(8) 1 d . U P A 1
H29A H 0.376384 0.808277 0.302316 0.048 Uiso 0.431(8) 1 calc R U P A 1
H29B H 0.215045 0.783385 0.262870 0.048 Uiso 0.431(8) 1 calc R U P A 1
O3A O 0.197(3) 0.8130(13) 0.3705(15) 0.0330(18) Uani 0.569(8) 1 d . U P A 2
C26A C 0.1993(6) 0.8969(5) 0.3925(5) 0.0256(11) Uani 0.569(8) 1 d . U P A 2
H26C H 0.302289 0.913603 0.411815 0.031 Uiso 0.569(8) 1 calc R U P A 2
H26D H 0.126061 0.907988 0.431321 0.031 Uiso 0.569(8) 1 calc R U P A 2
C27A C 0.1487(15) 0.9404(9) 0.3119(6) 0.0393(18) Uani 0.569(8) 1 d . U P A 2
H27C H 0.042327 0.959347 0.311622 0.047 Uiso 0.569(8) 1 calc R U P A 2
H27D H 0.215685 0.986224 0.303100 0.047 Uiso 0.569(8) 1 calc R U P A 2
C28A C 0.1643(8) 0.8796(3) 0.2537(3) 0.0458(13) Uani 0.569(8) 1 d . U P A 2
H28C H 0.065458 0.870984 0.225123 0.055 Uiso 0.569(8) 1 calc R U P A 2
H28D H 0.239432 0.896662 0.217789 0.055 Uiso 0.569(8) 1 calc R U P A 2
C29A C 0.2144(9) 0.8070(4) 0.2913(4) 0.0406(14) Uani 0.569(8) 1 d . U P A 2
H29C H 0.153892 0.761791 0.270190 0.049 Uiso 0.569(8) 1 calc R U P A 2
H29D H 0.322523 0.797210 0.282343 0.049 Uiso 0.569(8) 1 calc R U P A 2

loop_
_atom_site_aniso_label
_atom_site_aniso_U_11
_atom_site_aniso_U_22
_atom_site_aniso_U_33
_atom_site_aniso_U_23
_atom_site_aniso_U_13
_atom_site_aniso_U_12
Li1 0.0250(16) 0.0266(16) 0.0219(16) 0.0032(13) -0.0007(12) 0.0006(13)
O1 0.0259(7) 0.0308(8) 0.0355(8) 0.0012(6) -0.0077(6) -0.0029(6)
O2 0.0203(7) 0.0360(8) 0.0257(7) -0.0051(6) 0.0013(5) -0.0016(6)
N1 0.0222(8) 0.0247(8) 0.0176(8) 0.0017(6) 0.0044(6) -0.0017(6)
N2 0.0215(8) 0.0268(8) 0.0168(8) 0.0040(6) 0.0029(6) -0.0017(6)
C1 0.0199(9) 0.0233(9) 0.0202(9) 0.0034(7) 0.0023(7) 0.0043(7)
C2 0.0296(10) 0.0236(9) 0.0219(10) 0.0042(8) 0.0053(8) 0.0010(8)
C3 0.0547(14) 0.0257(10) 0.0248(11) -0.0006(8) 0.0088(10) -0.0001(10)
C4 0.0702(17) 0.0226(10) 0.0366(13) -0.0013(9) 0.0118(12) -0.0095(11)
C5 0.0547(14) 0.0276(11) 0.0305(12) 0.0075(9) 0.0144(10) -0.0055(10)
C6 0.0294(10) 0.0241(10) 0.0235(10) 0.0048(8) 0.0063(8) 0.0036(8)
C7 0.0324(10) 0.0319(11) 0.0249(10) 0.0086(8) 0.0102(8) 0.0029(8)
C8 0.0304(10) 0.0379(11) 0.0176(9) 0.0055(8) 0.0066(8) 0.0075(9)
C9 0.0194(9) 0.0329(10) 0.0205(9) 0.0010(8) 0.0006(7) 0.0066(8)
C10 0.0283(10) 0.0421(12) 0.0199(10) -0.0029(9) 0.0012(8) 0.0077(9)
C11 0.0315(11) 0.0409(12) 0.0272(11) -0.0104(9) -0.0016(8) 0.0033(9)
C12 0.0312(11) 0.0320(11) 0.0323(11) -0.0045(9) -0.0009(9) -0.0009(9)
C13 0.0263(10) 0.0306(10) 0.0236(10) 0.0003(8) 0.0001(8) -0.0002(8)
C14 0.0173(8) 0.0289(10) 0.0194(9) 0.0008(7) -0.0011(7) 0.0048(7)
C15 0.0271(9) 0.0213(9) 0.0192(9) 0.0007(7) 0.0000(7) -0.0015(7)
C16 0.0284(10) 0.0296(10) 0.0275(10) 0.0045(8) -0.0029(8) 0.0030(8)
C17 0.0319(11) 0.0358(11) 0.0230(10) 0.0088(9) 0.0017(8) -0.0015(9)
C18 0.0438(13) 0.0319(11) 0.0415(13) 0.0080(10) -0.0086(10) -0.0123(10)
C19 0.0405(13) 0.0425(14) 0.0565(16) -0.0153(12) -0.0080(12) 0.0037(11)
C20 0.0366(13) 0.0537(16) 0.084(2) -0.0429(15) -0.0224(13) 0.0129(12)
C21 0.0247(10) 0.0464(13) 0.0320(11) -0.0087(10) -0.0051(8) 0.0063(9)
C22 0.0223(11) 0.0752(18) 0.0401(14) -0.0127(13) 0.0043(9) -0.0082(11)
C23 0.0333(12) 0.0592(16) 0.0364(13) -0.0008(11) 0.0096(10) -0.0020(11)
C24 0.0474(14) 0.0407(13) 0.0432(14) -0.0141(11) 0.0186(11) -0.0086(11)
C25 0.0303(10) 0.0318(11) 0.0273(11) -0.0055(8) 0.0025(8) -0.0076(8)
O3 0.049(4) 0.026(4) 0.022(3) 0.009(3) 0.001(3) 0.006(3)
C26 0.082(5) 0.038(3) 0.041(3) 0.001(3) 0.001(4) 0.010(4)
C27 0.044(4) 0.029(3) 0.027(4) 0.001(3) 0.004(3) 0.004(3)
C28 0.042(3) 0.039(3) 0.026(3) 0.004(2) 0.009(2) 0.005(2)
C29 0.047(4) 0.047(4) 0.027(3) 0.011(3) 0.009(3) 0.019(3)
O3A 0.055(4) 0.021(3) 0.023(3) -0.001(2) -0.002(3) 0.005(3)
C26A 0.027(2) 0.0203(19) 0.028(2) -0.0047(16) -0.0070(18) -0.0032(18)
C27A 0.066(4) 0.026(2) 0.026(3) 0.012(3) -0.002(3) 0.003(3)
C28A 0.056(3) 0.055(2) 0.026(2) 0.0080(18) 0.003(2) 0.026(2)
C29A 0.069(4) 0.032(2) 0.020(2) -0.0033(17) -0.004(3) -0.004(2)

loop_
_atom_type_symbol
_atom_type_description
_atom_type_scat_dispersion_real
_atom_type_scat_dispersion_imag
_atom_type_scat_source
C C 0.0033 0.0016 'International Tables Vol C Tables 4.2.6.8 and 6.1.1.4'
H H 0.0000 0.0000 'International Tables Vol C Tables 4.2.6.8 and 6.1.1.4'
Li Li -0.0003 0.0001 'International Tables Vol C Tables 4.2.6.8 and 6.1.1.4'
N N 0.0061 0.0033 'International Tables Vol C Tables 4.2.6.8 and 6.1.1.4'
O O 0.0106 0.0060 'International Tables Vol C Tables 4.2.6.8 and 6.1.1.4'

loop_
_geom_angle_atom_site_label_1
_geom_angle_atom_site_label_2
_geom_angle_atom_site_label_3
_geom_angle
_geom_angle_site_symmetry_1
_geom_angle_site_symmetry_3
_geom_angle_publ_flag
O1 Li1 O2 104.74(16) . . ?
O1 Li1 O3 104.8(10) . . ?
O2 Li1 O3 101.9(10) . . ?
N2 Li1 O1 116.55(18) . . ?
N2 Li1 O2 114.84(17) . . ?
N2 Li1 O3 112.5(11) . . ?
O3A Li1 O1 101.9(8) . . ?
O3A Li1 O2 102.5(8) . . ?
O3A Li1 N2 114.6(9) . . ?
C18 O1 Li1 122.35(15) . . ?
C18 O1 C21 109.42(16) . . ?
C21 O1 Li1 127.48(16) . . ?
C22 O2 Li1 122.70(16) . . ?
C25 O2 Li1 127.65(15) . . ?
C25 O2 C22 109.60(16) . . ?
C1 N1 N2 114.58(14) . . ?
C1 N1 C14 131.20(16) . . ?
C14 N1 N2 113.73(15) . . ?
N1 N2 Li1 114.44(14) . . ?
C15 N2 Li1 132.58(16) . . ?
C15 N2 N1 112.97(15) . . ?
N1 C1 C6 126.86(17) . . ?
C2 C1 N1 116.49(16) . . ?
C2 C1 C6 116.65(18) . . ?
C1 C2 H2 118.7 . . ?
C3 C2 C1 122.58(18) . . ?
C3 C2 H2 118.7 . . ?
C2 C3 H3 119.7 . . ?
C4 C3 C2 120.7(2) . . ?
C4 C3 H3 119.7 . . ?
C3 C4 H4 121.2 . . ?
C3 C4 C5 117.7(2) . . ?
C5 C4 H4 121.2 . . ?
C4 C5 H5 118.1 . . ?
C4 C5 C6 123.7(2) . . ?
C6 C5 H5 118.1 . . ?
C1 C6 C7 126.70(19) . . ?
C5 C6 C1 118.58(18) . . ?
C5 C6 C7 114.63(18) . . ?
C6 C7 H7 114.7 . . ?
C8 C7 C6 130.69(19) . . ?
C8 C7 H7 114.7 . . ?
C7 C8 H8 115.3 . . ?
C7 C8 C9 129.48(18) . . ?
C9 C8 H8 115.3 . . ?
C10 C9 C8 114.21(18) . . ?
C10 C9 C14 118.75(19) . . ?
C14 C9 C8 127.03(18) . . ?
C9 C10 H10 118.2 . . ?
C11 C10 C9 123.7(2) . . ?
C11 C10 H10 118.2 . . ?
C10 C11 H11 121.3 . . ?
C10 C11 C12 117.36(19) . . ?
C12 C11 H11 121.3 . . ?
C11 C12 H12 119.7 . . ?
C11 C12 C13 120.7(2) . . ?
C13 C12 H12 119.7 . . ?
C12 C13 H13 118.7 . . ?
C12 C13 C14 122.60(19) . . ?
C14 C13 H13 118.7 . . ?
N1 C14 C9 127.04(18) . . ?
C13 C14 N1 116.10(17) . . ?
C13 C14 C9 116.83(18) . . ?
N2 C15 C17 111.18(16) . . ?
C16 C15 N2 129.04(18) . . ?
C16 C15 C17 119.77(18) . . ?
C15 C16 H16A 120.0 . . ?
C15 C16 H16B 120.0 . . ?
H16A C16 H16B 120.0 . . ?
C15 C17 H17A 109.5 . . ?
C15 C17 H17B 109.5 . . ?
C15 C17 H17C 109.5 . . ?
H17A C17 H17B 109.5 . . ?
H17A C17 H17C 109.5 . . ?
H17B C17 H17C 109.5 . . ?
O1 C18 H18A 110.6 . . ?
O1 C18 H18B 110.6 . . ?
O1 C18 C19 105.50(19) . . ?
H18A C18 H18B 108.8 . . ?
C19 C18 H18A 110.6 . . ?
C19 C18 H18B 110.6 . . ?
C18 C19 H19A 111.6 . . ?
C18 C19 H19B 111.6 . . ?
H19A C19 H19B 109.4 . . ?
C20 C19 C18 101.1(2) . . ?
C20 C19 H19A 111.6 . . ?
C20 C19 H19B 111.6 . . ?
C19 C20 H20A 111.0 . . ?
C19 C20 H20B 111.0 . . ?
C19 C20 C21 103.79(19) . . ?
H20A C20 H20B 109.0 . . ?
C21 C20 H20A 111.0 . . ?
C21 C20 H20B 111.0 . . ?
O1 C21 C20 105.66(19) . . ?
O1 C21 H21A 110.6 . . ?
O1 C21 H21B 110.6 . . ?
C20 C21 H21A 110.6 . . ?
C20 C21 H21B 110.6 . . ?
H21A C21 H21B 108.7 . . ?
O2 C22 H22A 110.3 . . ?
O2 C22 H22B 110.3 . . ?
O2 C22 C23 107.00(18) . . ?
H22A C22 H22B 108.6 . . ?
C23 C22 H22A 110.3 . . ?
C23 C22 H22B 110.3 . . ?
C22 C23 H23A 111.2 . . ?
C22 C23 H23B 111.2 . . ?
C22 C23 C24 102.62(19) . . ?
H23A C23 H23B 109.2 . . ?
C24 C23 H23A 111.2 . . ?
C24 C23 H23B 111.2 . . ?
C23 C24 H24A 111.2 . . ?
C23 C24 H24B 111.2 . . ?
C23 C24 C25 102.98(19) . . ?
H24A C24 H24B 109.1 . . ?
C25 C24 H24A 111.2 . . ?
C25 C24 H24B 111.2 . . ?
O2 C25 C24 104.65(17) . . ?
O2 C25 H25A 110.8 . . ?
O2 C25 H25B 110.8 . . ?
C24 C25 H25A 110.8 . . ?
C24 C25 H25B 110.8 . . ?
H25A C25 H25B 108.9 . . ?
C26 O3 Li1 124(2) . . ?
C26 O3 C29 106(2) . . ?
C29 O3 Li1 127(2) . . ?
O3 C26 H26A 109.5 . . ?
O3 C26 H26B 109.5 . . ?
O3 C26 C27 111(2) . . ?
H26A C26 H26B 108.1 . . ?
C27 C26 H26A 109.5 . . ?
C27 C26 H26B 109.5 . . ?
C26 C27 H27A 111.2 . . ?
C26 C27 H27B 111.2 . . ?
C26 C27 C28 103.0(14) . . ?
H27A C27 H27B 109.1 . . ?
C28 C27 H27A 111.2 . . ?
C28 C27 H27B 111.2 . . ?
C27 C28 H28A 110.3 . . ?
C27 C28 H28B 110.3 . . ?
H28A C28 H28B 108.6 . . ?
C29 C28 C27 106.9(9) . . ?
C29 C28 H28A 110.3 . . ?
C29 C28 H28B 110.3 . . ?
O3 C29 H29A 109.1 . . ?
O3 C29 H29B 109.1 . . ?
C28 C29 O3 112.6(13) . . ?
C28 C29 H29A 109.1 . . ?
C28 C29 H29B 109.1 . . ?
H29A C29 H29B 107.8 . . ?
C26A O3A Li1 119.5(16) . . ?
C29A O3A Li1 128.1(15) . . ?
C29A O3A C26A 109.2(17) . . ?
O3A C26A H26C 111.4 . . ?
O3A C26A H26D 111.4 . . ?
O3A C26A C27A 101.6(13) . . ?
H26C C26A H26D 109.3 . . ?
C27A C26A H26C 111.4 . . ?
C27A C26A H26D 111.4 . . ?
C26A C27A H27C 110.7 . . ?
C26A C27A H27D 110.7 . . ?
H27C C27A H27D 108.8 . . ?
C28A C27A C26A 105.4(9) . . ?
C28A C27A H27C 110.7 . . ?
C28A C27A H27D 110.7 . . ?
C27A C28A H28C 110.1 . . ?
C27A C28A H28D 110.1 . . ?
H28C C28A H28D 108.4 . . ?
C29A C28A C27A 108.0(6) . . ?
C29A C28A H28C 110.1 . . ?
C29A C28A H28D 110.1 . . ?
O3A C29A C28A 110.0(10) . . ?
O3A C29A H29C 109.7 . . ?
O3A C29A H29D 109.7 . . ?
C28A C29A H29C 109.7 . . ?
C28A C29A H29D 109.7 . . ?
H29C C29A H29D 108.2 . . ?

loop_
_geom_bond_atom_site_label_1
_geom_bond_atom_site_label_2
_geom_bond_distance
_geom_bond_site_symmetry_2
_geom_bond_publ_flag
Li1 O1 1.958(4) . ?
Li1 O2 1.973(4) . ?
Li1 N2 1.956(4) . ?
Li1 O3 1.99(3) . ?
Li1 O3A 1.93(3) . ?
O1 C18 1.439(3) . ?
O1 C21 1.440(2) . ?
O2 C22 1.436(3) . ?
O2 C25 1.435(2) . ?
N1 N2 1.443(2) . ?
N1 C1 1.413(2) . ?
N1 C14 1.416(2) . ?
N2 C15 1.370(2) . ?
C1 C2 1.404(3) . ?
C1 C6 1.425(3) . ?
C2 H2 0.9500 . ?
C2 C3 1.385(3) . ?
C3 H3 0.9500 . ?
C3 C4 1.374(3) . ?
C4 H4 0.9500 . ?
C4 C5 1.377(3) . ?
C5 H5 0.9500 . ?
C5 C6 1.394(3) . ?
C6 C7 1.461(3) . ?
C7 H7 0.9500 . ?
C7 C8 1.327(3) . ?
C8 H8 0.9500 . ?
C8 C9 1.461(3) . ?
C9 C10 1.399(3) . ?
C9 C14 1.419(3) . ?
C10 H10 0.9500 . ?
C10 C11 1.383(3) . ?
C11 H11 0.9500 . ?
C11 C12 1.384(3) . ?
C12 H12 0.9500 . ?
C12 C13 1.388(3) . ?
C13 H13 0.9500 . ?
C13 C14 1.405(3) . ?
C15 C16 1.346(3) . ?
C15 C17 1.514(3) . ?
C16 H16A 0.9500 . ?
C16 H16B 0.9500 . ?
C17 H17A 0.9800 . ?
C17 H17B 0.9800 . ?
C17 H17C 0.9800 . ?
C18 H18A 0.9900 . ?
C18 H18B 0.9900 . ?
C18 C19 1.511(3) . ?
C19 H19A 0.9900 . ?
C19 H19B 0.9900 . ?
C19 C20 1.508(3) . ?
C20 H20A 0.9900 . ?
C20 H20B 0.9900 . ?
C20 C21 1.518(4) . ?
C21 H21A 0.9900 . ?
C21 H21B 0.9900 . ?
C22 H22A 0.9900 . ?
C22 H22B 0.9900 . ?
C22 C23 1.501(3) . ?
C23 H23A 0.9900 . ?
C23 H23B 0.9900 . ?
C23 C24 1.503(3) . ?
C24 H24A 0.9900 . ?
C24 H24B 0.9900 . ?
C24 C25 1.512(3) . ?
C25 H25A 0.9900 . ?
C25 H25B 0.9900 . ?
O3 C26 1.35(4) . ?
O3 C29 1.45(4) . ?
C26 H26A 0.9900 . ?
C26 H26B 0.9900 . ?
C26 C27 1.38(2) . ?
C27 H27A 0.9900 . ?
C27 H27B 0.9900 . ?
C27 C28 1.561(17) . ?
C28 H28A 0.9900 . ?
C28 H28B 0.9900 . ?
C28 C29 1.233(11) . ?
C29 H29A 0.9900 . ?
C29 H29B 0.9900 . ?
O3A C26A 1.47(2) . ?
O3A C29A 1.43(3) . ?
C26A H26C 0.9900 . ?
C26A H26D 0.9900 . ?
C26A C27A 1.643(15) . ?
C27A H27C 0.9900 . ?
C27A H27D 0.9900 . ?
C27A C28A 1.466(14) . ?
C28A H28C 0.9900 . ?
C28A H28D 0.9900 . ?
C28A C29A 1.449(8) . ?
C29A H29C 0.9900 . ?
C29A H29D 0.9900 . ?

loop_
_geom_torsion_atom_site_label_1
_geom_torsion_atom_site_label_2
_geom_torsion_atom_site_label_3
_geom_torsion_atom_site_label_4
_geom_torsion
_geom_torsion_site_symmetry_1
_geom_torsion_site_symmetry_2
_geom_torsion_site_symmetry_3
_geom_torsion_site_symmetry_4
_geom_torsion_publ_flag
Li1 O1 C18 C19 -149.4(2) . . . . ?
Li1 O1 C21 C20 172.4(2) . . . . ?
Li1 O2 C22 C23 173.23(19) . . . . ?
Li1 O2 C25 C24 164.37(19) . . . . ?
Li1 N2 C15 C16 -177.4(2) . . . . ?
Li1 N2 C15 C17 3.6(3) . . . . ?
Li1 O3 C26 C27 170.4(19) . . . . ?
Li1 O3 C29 C28 -167.3(18) . . . . ?
Li1 O3A C26A C27A -175.1(15) . . . . ?
Li1 O3A C29A C28A 175.7(16) . . . . ?
O1 C18 C19 C20 -35.8(3) . . . . ?
O2 C22 C23 C24 25.0(3) . . . . ?
N1 N2 C15 C16 2.1(3) . . . . ?
N1 N2 C15 C17 -176.84(15) . . . . ?
N1 C1 C2 C3 -178.67(19) . . . . ?
N1 C1 C6 C5 -179.11(19) . . . . ?
N1 C1 C6 C7 4.6(3) . . . . ?
N2 N1 C1 C2 12.5(2) . . . . ?
N2 N1 C1 C6 -166.61(17) . . . . ?
N2 N1 C14 C9 158.89(17) . . . . ?
N2 N1 C14 C13 -18.8(2) . . . . ?
C1 N1 N2 Li1 87.81(19) . . . . ?
C1 N1 N2 C15 -91.81(19) . . . . ?
C1 N1 C14 C9 -12.5(3) . . . . ?
C1 N1 C14 C13 169.77(18) . . . . ?
C1 C2 C3 C4 -3.0(3) . . . . ?
C1 C6 C7 C8 -2.9(4) . . . . ?
C2 C1 C6 C5 1.8(3) . . . . ?
C2 C1 C6 C7 -174.47(18) . . . . ?
C2 C3 C4 C5 2.9(4) . . . . ?
C3 C4 C5 C6 -0.5(4) . . . . ?
C4 C5 C6 C1 -1.9(4) . . . . ?
C4 C5 C6 C7 174.8(2) . . . . ?
C5 C6 C7 C8 -179.3(2) . . . . ?
C6 C1 C2 C3 0.5(3) . . . . ?
C6 C7 C8 C9 -4.3(4) . . . . ?
C7 C8 C9 C10 -176.1(2) . . . . ?
C7 C8 C9 C14 2.8(3) . . . . ?
C8 C9 C10 C11 177.62(19) . . . . ?
C8 C9 C14 N1 7.4(3) . . . . ?
C8 C9 C14 C13 -174.89(18) . . . . ?
C9 C10 C11 C12 -1.7(3) . . . . ?
C10 C9 C14 N1 -173.69(17) . . . . ?
C10 C9 C14 C13 4.0(3) . . . . ?
C10 C11 C12 C13 2.2(3) . . . . ?
C11 C12 C13 C14 0.6(3) . . . . ?
C12 C13 C14 N1 174.25(18) . . . . ?
C12 C13 C14 C9 -3.7(3) . . . . ?
C14 N1 N2 Li1 -85.09(19) . . . . ?
C14 N1 N2 C15 95.29(18) . . . . ?
C14 N1 C1 C2 -176.16(17) . . . . ?
C14 N1 C1 C6 4.7(3) . . . . ?
C14 C9 C10 C11 -1.4(3) . . . . ?
C18 O1 C21 C20 2.2(3) . . . . ?
C18 C19 C20 C21 36.4(3) . . . . ?
C19 C20 C21 O1 -24.8(3) . . . . ?
C21 O1 C18 C19 21.4(3) . . . . ?
C22 O2 C25 C24 -18.3(2) . . . . ?
C22 C23 C24 C25 -35.2(3) . . . . ?
C23 C24 C25 O2 33.4(2) . . . . ?
C25 O2 C22 C23 -4.3(3) . . . . ?
O3 C26 C27 C28 -6(2) . . . . ?
C26 O3 C29 C28 -4(3) . . . . ?
C26 C27 C28 C29 3.6(13) . . . . ?
C27 C28 C29 O3 0.0(18) . . . . ?
C29 O3 C26 C27 6(3) . . . . ?
O3A C26A C27A C28A -14.6(16) . . . . ?
C26A O3A C29A C28A -25(2) . . . . ?
C26A C27A C28A C29A 1.0(10) . . . . ?
C27A C28A C29A O3A 13.9(14) . . . . ?
C29A O3A C26A C27A 23(2) . . . . ?
